data_4034218
loop_
_publ_author_name
'Jin, Ying-Ying'
'Fang, Qi'

_publ_section_title
;
 Indole-Fused Acridone: Synthesis, Structures, Proton Transfer, and
 Hole-Transport Properties.
;
_journal_issue 7
_journal_name_full 'The Journal of organic chemistry'
_journal_page_first 3832
_journal_page_last 3842
_journal_paper_doi 10.1021/acs.joc.8b02939
_journal_volume 84
_journal_year 2019
_chemical_formula_sum 'C20 H13 Br N2 O'
_chemical_formula_weight 377.23
_space_group_crystal_system monoclinic
_space_group_IT_number 15
_space_group_name_Hall '-C 2yc'
_space_group_name_H-M_alt 'C 1 2/c 1'
_atom_sites_solution_hydrogens difmap
_atom_sites_solution_primary direct
_atom_sites_solution_secondary difmap
_audit_creation_method SHELXL-2014/7
_cell_angle_alpha 90
_cell_angle_beta 109.5090(10)
_cell_angle_gamma 90
_cell_formula_units_Z 8
_cell_length_a 28.3133(6)
_cell_length_b 7.5509(2)
_cell_length_c 15.6708(3)
_cell_measurement_reflns_used 6799
_cell_measurement_temperature 295(2)
_cell_measurement_theta_max 24.60
_cell_measurement_theta_min 2.67
_cell_volume 3157.93(12)
_computing_cell_refinement 'Bruker SAINT'
_computing_data_collection 'Bruker APEX2'
_computing_data_reduction 'Bruker SAINT'
_computing_molecular_graphics 'Bruker SHELXTL'
_computing_publication_material 'Bruker SHELXTL'
_computing_structure_refinement 'SHELXL-2014/7 (Sheldrick, 2014)'
_computing_structure_solution 'SHELXS-97 (Sheldrick 2008)'
_diffrn_ambient_temperature 295(2)
_diffrn_detector_area_resol_mean 8.3
_diffrn_measured_fraction_theta_full 1.000
_diffrn_measured_fraction_theta_max 1.000
_diffrn_measurement_device_type 'Bruker APEX-II CCD'
_diffrn_measurement_method '\w scans'
_diffrn_radiation_type MoK\a
_diffrn_radiation_wavelength 0.71073
_diffrn_reflns_av_R_equivalents 0.0564
_diffrn_reflns_av_unetI/netI 0.0366
_diffrn_reflns_Laue_measured_fraction_full 1.000
_diffrn_reflns_Laue_measured_fraction_max 1.000
_diffrn_reflns_limit_h_max 37
_diffrn_reflns_limit_h_min -33
_diffrn_reflns_limit_k_max 10
_diffrn_reflns_limit_k_min -10
_diffrn_reflns_limit_l_max 20
_diffrn_reflns_limit_l_min -20
_diffrn_reflns_number 25258
_diffrn_reflns_point_group_measured_fraction_full 1.000
_diffrn_reflns_point_group_measured_fraction_max 1.000
_diffrn_reflns_theta_full 25.242
_diffrn_reflns_theta_max 28.280
_diffrn_reflns_theta_min 1.526
_diffrn_source 'fine-focus sealed tube'
_exptl_absorpt_coefficient_mu 2.612
_exptl_absorpt_correction_T_max 0.773
_exptl_absorpt_correction_T_min 0.318
_exptl_absorpt_correction_type multi-scan
_exptl_absorpt_process_details 'APEX2 Software Suite (Bruker, 2005)'
_exptl_crystal_colour yellow
_exptl_crystal_density_diffrn 1.587
_exptl_crystal_description plate
_exptl_crystal_F_000 1520
_exptl_crystal_size_max 0.570
_exptl_crystal_size_mid 0.545
_exptl_crystal_size_min 0.104
_refine_diff_density_max 0.435
_refine_diff_density_min -0.317
_refine_diff_density_rms 0.047
_refine_ls_extinction_method none
_refine_ls_goodness_of_fit_ref 1.010
_refine_ls_hydrogen_treatment refall
_refine_ls_matrix_type full
_refine_ls_number_parameters 279
_refine_ls_number_reflns 3914
_refine_ls_number_restraints 1
_refine_ls_restrained_S_all 1.010
_refine_ls_R_factor_all 0.0732
_refine_ls_R_factor_gt 0.0389
_refine_ls_shift/su_max 0.000
_refine_ls_shift/su_mean 0.000
_refine_ls_structure_factor_coef Fsqd
_refine_ls_weighting_details 'w=1/[\s^2^(Fo^2^)+(0.0523P)^2^+1.6212P] where P=(Fo^2^+2Fc^2^)/3'
_refine_ls_weighting_scheme calc
_refine_ls_wR_factor_gt 0.0973
_refine_ls_wR_factor_ref 0.1134
_reflns_Friedel_coverage 0.000
_reflns_number_gt 2498
_reflns_number_total 3914
_reflns_threshold_expression 'I > 2\s(I)'
_cod_data_source_file jo8b02939_si_005.cif
_cod_data_source_block 17fq15sad
_cod_original_sg_symbol_H-M 'C 2/c'
_cod_database_code 4034218
_shelx_shelxl_version_number 2014/7
_shelx_space_group_comment
; 
The symmetry employed for this shelxl refinement is uniquely defined 
by the following loop, which should always be used as a source of 
symmetry information in preference to the above space-group names. 
They are only intended as comments. 
;
_shelx_estimated_absorpt_t_min 0.318
_shelx_estimated_absorpt_t_max 0.773
_exptl_absorpt_special_details
; 
Scan width 0.5\% , Crystal to detector distance 5.960 cm, 
exposure time 10s, about 8 hours for data collection,  with scale. 
The 5 omiga-run take the following 2theta, initial-omiga, phi values 
and the following sweep-ranges, respectively.
 30.905,-170.096,  0.0, 223.0 (negatively run)
 30.905,-170.096,120.0, 223.0 (positively run)
-20.332,-221.333,  0.0, 223.0 (positively run)
  -28.0, 146.0,   60.0, 186.0 (positively run)
  -29.0, -28.0,  195.0, 186.0 (negatively run)
;

loop_
_space_group_symop_operation_xyz
'x, y, z'
'-x, y, -z+1/2'
'x+1/2, y+1/2, z'
'-x+1/2, y+1/2, -z+1/2'
'-x, -y, -z'
'x, -y, z-1/2'
'-x+1/2, -y+1/2, -z'
'x+1/2, -y+1/2, z-1/2'

loop_
_atom_site_label
_atom_site_type_symbol
_atom_site_fract_x
_atom_site_fract_y
_atom_site_fract_z
_atom_site_U_iso_or_equiv
_atom_site_adp_type
_atom_site_occupancy
_atom_site_site_symmetry_order
_atom_site_calc_flag
_atom_site_refinement_flags_posn
_atom_site_refinement_flags_occupancy
_atom_site_disorder_assembly
_atom_site_disorder_group
Br1 Br 0.28154(10) 0.6659(9) 0.2414(3) 0.0862(6) Uani 0.60(4) 1 d . P A 1
Br1' Br 0.28187(13) 0.637(2) 0.2360(5) 0.0887(13) Uani 0.40(4) 1 d . P A 2
O1 O 0.46402(6) 0.3607(2) 0.30500(9) 0.0623(5) Uani 1 1 d . . . .
N2 N 0.44415(7) 0.3086(2) 0.55119(11) 0.0519(5) Uani 1 1 d . . . .
N1 N 0.55881(7) 0.2194(3) 0.37880(12) 0.0503(4) Uani 1 1 d . . . .
C27 C 0.32545(11) 0.5215(4) 0.4191(2) 0.0674(7) Uani 1 1 d . . . .
C28 C 0.36160(10) 0.4450(4) 0.48948(18) 0.0634(6) Uani 1 1 d . . . .
C29 C 0.40654(8) 0.3828(3) 0.48021(14) 0.0493(5) Uani 1 1 d . . . .
C11 C 0.48885(8) 0.2526(3) 0.54200(12) 0.0471(5) Uani 1 1 d . . . .
C12 C 0.52740(10) 0.1765(3) 0.61554(14) 0.0566(6) Uani 1 1 d . . . .
C13 C 0.57131(10) 0.1202(3) 0.60734(15) 0.0574(6) Uani 1 1 d . . . .
C14 C 0.58034(9) 0.1365(3) 0.52524(14) 0.0508(5) Uani 1 1 d . . . .
C15 C 0.62114(9) 0.0932(3) 0.49372(15) 0.0543(5) Uani 1 1 d . . . .
C16 C 0.66857(11) 0.0164(4) 0.5333(2) 0.0733(7) Uani 1 1 d . . . .
C17 C 0.69887(12) -0.0024(5) 0.4819(2) 0.0878(9) Uani 1 1 d . . . .
C18 C 0.68367(11) 0.0531(5) 0.3918(2) 0.0835(9) Uani 1 1 d . . . .
C19 C 0.63741(10) 0.1282(4) 0.35069(19) 0.0663(7) Uani 1 1 d . . . .
C20 C 0.60644(9) 0.1485(3) 0.40276(15) 0.0530(5) Uani 1 1 d . . . .
C21 C 0.54241(8) 0.2139(3) 0.45186(12) 0.0452(5) Uani 1 1 d . . . .
C22 C 0.49644(8) 0.2727(3) 0.45757(12) 0.0447(5) Uani 1 1 d . . . .
C23 C 0.45833(8) 0.3454(3) 0.38004(13) 0.0459(5) Uani 1 1 d . . . .
C24 C 0.41238(8) 0.4025(3) 0.39427(13) 0.0471(5) Uani 1 1 d . . . .
C25 C 0.37456(9) 0.4809(3) 0.32304(15) 0.0535(5) Uani 1 1 d . . . .
C26 C 0.33159(9) 0.5403(3) 0.33502(17) 0.0608(6) Uani 1 1 d . . . .
C30 C 0.43661(14) 0.2888(6) 0.63927(18) 0.0766(8) Uani 1 1 d . . . .
H27 H 0.2975(11) 0.562(4) 0.4282(18) 0.072(8) Uiso 1 1 d . . . .
H25 H 0.3801(9) 0.494(3) 0.2690(17) 0.062(7) Uiso 1 1 d . . . .
H16 H 0.6784(10) -0.016(3) 0.5972(19) 0.067(7) Uiso 1 1 d . . . .
H12 H 0.5212(10) 0.168(3) 0.665(2) 0.063(7) Uiso 1 1 d . . . .
H1 H 0.5411(9) 0.258(3) 0.3300(17) 0.053(7) Uiso 1 1 d . . . .
H13 H 0.5947(10) 0.073(3) 0.6592(17) 0.062(7) Uiso 1 1 d . . . .
H18 H 0.7109(14) 0.046(4) 0.365(2) 0.111(11) Uiso 1 1 d . . . .
H30A H 0.4519(14) 0.368(5) 0.677(3) 0.101(12) Uiso 1 1 d . . . .
H17 H 0.7288(12) -0.048(4) 0.509(2) 0.095(10) Uiso 1 1 d . . . .
H19 H 0.6274(11) 0.168(3) 0.286(2) 0.078(9) Uiso 1 1 d . . . .
H30B H 0.3997(16) 0.285(6) 0.637(3) 0.144(15) Uiso 1 1 d D . . .
H30C H 0.4498(16) 0.174(6) 0.673(3) 0.150(18) Uiso 1 1 d D . . .
H28 H 0.3562(9) 0.438(3) 0.5466(17) 0.066(7) Uiso 1 1 d . . . .

loop_
_atom_site_aniso_label
_atom_site_aniso_U_11
_atom_site_aniso_U_22
_atom_site_aniso_U_33
_atom_site_aniso_U_23
_atom_site_aniso_U_13
_atom_site_aniso_U_12
Br1 0.0761(17) 0.0866(12) 0.0937(8) 0.0083(6) 0.0255(11) 0.0142(8)
Br1' 0.0471(14) 0.105(3) 0.0997(16) 0.0173(14) 0.0051(11) 0.0013(10)
O1 0.0608(10) 0.0972(13) 0.0322(7) 0.0031(7) 0.0198(7) 0.0064(8)
N2 0.0634(12) 0.0621(11) 0.0354(8) -0.0075(8) 0.0235(8) -0.0185(9)
N1 0.0499(11) 0.0631(12) 0.0378(9) -0.0007(8) 0.0148(8) -0.0011(9)
C27 0.0549(15) 0.0756(17) 0.0829(18) -0.0095(14) 0.0379(14) -0.0115(13)
C28 0.0654(16) 0.0753(17) 0.0601(14) -0.0096(13) 0.0351(13) -0.0180(14)
C29 0.0542(13) 0.0529(12) 0.0466(11) -0.0117(9) 0.0247(10) -0.0189(10)
C11 0.0568(13) 0.0518(12) 0.0343(9) -0.0085(8) 0.0172(9) -0.0183(10)
C12 0.0756(17) 0.0630(15) 0.0309(10) -0.0007(9) 0.0174(10) -0.0170(12)
C13 0.0672(16) 0.0586(14) 0.0392(11) 0.0022(10) 0.0080(10) -0.0102(12)
C14 0.0569(13) 0.0486(12) 0.0408(11) -0.0017(8) 0.0082(9) -0.0115(10)
C15 0.0535(13) 0.0522(12) 0.0527(12) -0.0038(10) 0.0115(10) -0.0073(11)
C16 0.0626(17) 0.0755(18) 0.0712(17) 0.0086(14) 0.0081(13) 0.0018(14)
C17 0.0555(17) 0.105(2) 0.099(2) 0.0109(19) 0.0213(17) 0.0164(17)
C18 0.0599(17) 0.102(2) 0.093(2) 0.0006(18) 0.0306(16) 0.0077(16)
C19 0.0590(15) 0.0802(18) 0.0643(16) -0.0042(13) 0.0265(13) -0.0025(13)
C20 0.0502(13) 0.0548(13) 0.0522(12) -0.0056(10) 0.0146(10) -0.0061(10)
C21 0.0519(12) 0.0481(11) 0.0342(9) -0.0054(8) 0.0125(8) -0.0109(10)
C22 0.0528(12) 0.0484(11) 0.0328(9) -0.0069(8) 0.0143(8) -0.0138(10)
C23 0.0489(12) 0.0580(13) 0.0332(9) -0.0073(8) 0.0170(8) -0.0099(10)
C24 0.0500(12) 0.0533(12) 0.0400(10) -0.0083(9) 0.0176(9) -0.0136(10)
C25 0.0524(13) 0.0622(14) 0.0484(12) -0.0041(10) 0.0200(10) -0.0110(11)
C26 0.0493(13) 0.0657(15) 0.0669(14) -0.0054(11) 0.0188(11) -0.0141(11)
C30 0.089(2) 0.110(3) 0.0410(12) -0.0035(15) 0.0356(13) -0.013(2)

loop_
_atom_type_symbol
_atom_type_description
_atom_type_scat_dispersion_real
_atom_type_scat_dispersion_imag
_atom_type_scat_source
C C 0.0033 0.0016 'International Tables Vol C Tables 4.2.6.8 and 6.1.1.4'
H H 0.0000 0.0000 'International Tables Vol C Tables 4.2.6.8 and 6.1.1.4'
N N 0.0061 0.0033 'International Tables Vol C Tables 4.2.6.8 and 6.1.1.4'
O O 0.0106 0.0060 'International Tables Vol C Tables 4.2.6.8 and 6.1.1.4'
Br Br -0.2901 2.4595 'International Tables Vol C Tables 4.2.6.8 and 6.1.1.4'

loop_
_geom_angle_atom_site_label_1
_geom_angle_atom_site_label_2
_geom_angle_atom_site_label_3
_geom_angle
C29 N2 C11 121.80(16)
C29 N2 C30 118.9(2)
C11 N2 C30 119.3(2)
C21 N1 C20 109.45(19)
C21 N1 H1 121.4(16)
C20 N1 H1 129.2(16)
C28 C27 C26 120.9(3)
C28 C27 H27 118.5(18)
C26 C27 H27 120.5(18)
C27 C28 C29 121.3(2)
C27 C28 H28 118.0(16)
C29 C28 H28 120.7(16)
N2 C29 C28 122.3(2)
N2 C29 C24 120.4(2)
C28 C29 C24 117.3(2)
N2 C11 C12 121.40(18)
N2 C11 C22 119.48(19)
C12 C11 C22 119.1(2)
C13 C12 C11 122.0(2)
C13 C12 H12 122.4(18)
C11 C12 H12 115.6(19)
C12 C13 C14 120.9(2)
C12 C13 H13 116.3(15)
C14 C13 H13 122.8(16)
C13 C14 C21 117.6(2)
C13 C14 C15 135.3(2)
C21 C14 C15 107.12(19)
C16 C15 C20 119.0(2)
C16 C15 C14 134.6(2)
C20 C15 C14 106.3(2)
C17 C16 C15 118.7(3)
C17 C16 H16 123.9(16)
C15 C16 H16 117.4(16)
C16 C17 C18 121.5(3)
C16 C17 H17 117(2)
C18 C17 H17 122(2)
C19 C18 C17 121.4(3)
C19 C18 H18 125(2)
C17 C18 H18 113(2)
C18 C19 C20 117.3(3)
C18 C19 H19 119.9(17)
C20 C19 H19 122.7(17)
N1 C20 C19 129.2(2)
N1 C20 C15 108.8(2)
C19 C20 C15 122.0(2)
N1 C21 C22 128.44(19)
N1 C21 C14 108.4(2)
C22 C21 C14 123.20(18)
C21 C22 C11 117.22(18)
C21 C22 C23 121.10(17)
C11 C22 C23 121.7(2)
O1 C23 C22 122.4(2)
O1 C23 C24 121.4(2)
C22 C23 C24 116.13(17)
C25 C24 C29 120.2(2)
C25 C24 C23 119.31(19)
C29 C24 C23 120.5(2)
C26 C25 C24 120.7(2)
C26 C25 H25 121.8(15)
C24 C25 H25 117.5(15)
C25 C26 C27 119.6(2)
C25 C26 Br1' 118.3(3)
C27 C26 Br1' 122.0(3)
C25 C26 Br1 121.4(2)
C27 C26 Br1 118.7(2)
N2 C30 H30A 113(3)
N2 C30 H30B 115(2)
H30A C30 H30B 109(3)
N2 C30 H30C 116(3)
H30A C30 H30C 102(3)
H30B C30 H30C 101(3)

loop_
_geom_bond_atom_site_label_1
_geom_bond_atom_site_label_2
_geom_bond_distance
Br1 C26 1.916(5)
Br1' C26 1.862(6)
O1 C23 1.245(2)
N2 C29 1.376(3)
N2 C11 1.387(3)
N2 C30 1.473(3)
N1 C21 1.372(3)
N1 C20 1.382(3)
N1 H1 0.82(2)
C27 C28 1.358(4)
C27 C26 1.392(4)
C27 H27 0.90(3)
C28 C29 1.408(3)
C28 H28 0.96(3)
C29 C24 1.419(3)
C11 C12 1.418(3)
C11 C22 1.418(3)
C12 C13 1.360(4)
C12 H12 0.85(3)
C13 C14 1.398(3)
C13 H13 0.93(3)
C14 C21 1.411(3)
C14 C15 1.438(3)
C15 C16 1.403(4)
C15 C20 1.408(3)
C16 C17 1.366(5)
C16 H16 0.98(3)
C17 C18 1.396(5)
C17 H17 0.88(3)
C18 C19 1.374(4)
C18 H18 1.00(4)
C19 C20 1.391(4)
C19 H19 1.01(3)
C21 C22 1.406(3)
C22 C23 1.437(3)
C23 C24 1.457(3)
C24 C25 1.394(3)
C25 C26 1.367(3)
C25 H25 0.92(2)
C30 H30A 0.85(4)
C30 H30B 1.03(4)
C30 H30C 1.02(5)

loop_
_geom_hbond_atom_site_label_D
_geom_hbond_atom_site_label_H
_geom_hbond_atom_site_label_A
_geom_hbond_distance_DH
_geom_hbond_distance_HA
_geom_hbond_distance_DA
_geom_hbond_angle_DHA
_geom_hbond_site_symmetry_A
N1 H1 O1 0.82(2) 2.22(2) 2.758(3) 123(2) .
N1 H1 O1 0.82(2) 2.21(2) 2.934(2) 148(2) 2_655
C25 H25 O1 0.92(2) 2.47(2) 2.792(3) 101.2(17) .

loop_
_geom_torsion_atom_site_label_1
_geom_torsion_atom_site_label_2
_geom_torsion_atom_site_label_3
_geom_torsion_atom_site_label_4
_geom_torsion
C26 C27 C28 C29 0.3(4)
C11 N2 C29 C28 -178.1(2)
C30 N2 C29 C28 1.8(3)
C11 N2 C29 C24 0.7(3)
C30 N2 C29 C24 -179.5(2)
C27 C28 C29 N2 178.5(2)
C27 C28 C29 C24 -0.3(4)
C29 N2 C11 C12 179.91(19)
C30 N2 C11 C12 0.1(3)
C29 N2 C11 C22 0.4(3)
C30 N2 C11 C22 -179.5(2)
N2 C11 C12 C13 179.7(2)
C22 C11 C12 C13 -0.8(3)
C11 C12 C13 C14 0.4(4)
C12 C13 C14 C21 0.3(3)
C12 C13 C14 C15 179.7(2)
C13 C14 C15 C16 0.1(5)
C21 C14 C15 C16 179.6(3)
C13 C14 C15 C20 -178.7(2)
C21 C14 C15 C20 0.8(2)
C20 C15 C16 C17 -0.1(4)
C14 C15 C16 C17 -178.8(3)
C15 C16 C17 C18 0.1(5)
C16 C17 C18 C19 -0.4(6)
C17 C18 C19 C20 0.6(5)
C21 N1 C20 C19 -179.7(2)
C21 N1 C20 C15 0.7(2)
C18 C19 C20 N1 179.8(3)
C18 C19 C20 C15 -0.7(4)
C16 C15 C20 N1 -180.0(2)
C14 C15 C20 N1 -0.9(2)
C16 C15 C20 C19 0.4(4)
C14 C15 C20 C19 179.5(2)
C20 N1 C21 C22 179.7(2)
C20 N1 C21 C14 -0.3(2)
C13 C14 C21 N1 179.24(19)
C15 C14 C21 N1 -0.3(2)
C13 C14 C21 C22 -0.7(3)
C15 C14 C21 C22 179.77(19)
N1 C21 C22 C11 -179.6(2)
C14 C21 C22 C11 0.3(3)
N1 C21 C22 C23 2.2(3)
C14 C21 C22 C23 -177.94(19)
N2 C11 C22 C21 179.97(18)
C12 C11 C22 C21 0.4(3)
N2 C11 C22 C23 -1.8(3)
C12 C11 C22 C23 178.64(19)
C21 C22 C23 O1 -0.4(3)
C11 C22 C23 O1 -178.5(2)
C21 C22 C23 C24 -179.76(19)
C11 C22 C23 C24 2.1(3)
N2 C29 C24 C25 -178.8(2)
C28 C29 C24 C25 0.0(3)
N2 C29 C24 C23 -0.3(3)
C28 C29 C24 C23 178.5(2)
O1 C23 C24 C25 -1.9(3)
C22 C23 C24 C25 177.45(19)
O1 C23 C24 C29 179.59(19)
C22 C23 C24 C29 -1.0(3)
C29 C24 C25 C26 0.3(3)
C23 C24 C25 C26 -178.2(2)
C24 C25 C26 C27 -0.3(4)
C24 C25 C26 Br1' -178.2(5)
C24 C25 C26 Br1 174.7(3)
C28 C27 C26 C25 0.0(4)
C28 C27 C26 Br1' 177.8(6)
C28 C27 C26 Br1 -175.2(3)
